data_1520767
loop_
_publ_author_name
'Christensen, A. Norlund'
'Hazell, R. G.'

_publ_section_title
;
 Thermal Analysis and Crystal Structure of Tetragonal Strontium Oxalate
 Dihydrate and of Triclinic Strontium Oxalate Hydrate
;
_journal_name_full 'Acta Chemica Scandinavica'
_journal_page_first 508
_journal_page_last 512
_journal_paper_doi 10.3891/acta.chem.scand.52-0508
_journal_volume 52
_journal_year 1998
_chemical_formula_sum 'C2 D2 O5 Sr'
_chemical_formula_weight 195.638
_space_group_IT_number 2
_symmetry_cell_setting triclinic
_symmetry_Int_Tables_number 2
_symmetry_space_group_name_Hall '-P 1'
_symmetry_space_group_name_H-M 'P -1'
_cell_angle_alpha 108.63(2)
_cell_angle_beta 109.48(2)
_cell_angle_gamma 77.49(2)
_cell_formula_units_Z 2
_cell_length_a 6.489(2)
_cell_length_b 6.514(2)
_cell_length_c 6.461(2)
_cell_volume 242.12(13)
_diffrn_ambient_temperature 293
_diffrn_radiation_probe x-ray
_diffrn_radiation_type MoK\a
_diffrn_radiation_wavelength 0.71069
_exptl_absorpt_coefficient_mu 11.8
_exptl_crystal_density_diffrn 2.72
_refine_ls_number_reflns 1022
_refine_ls_R_factor_gt 0.057
_refine_ls_wR_factor_gt 0.069
_cod_data_source_file Acta-Chem-Scand-1998-52-508-512-1.cif
_cod_data_source_block 1
_cod_original_cell_volume 20
_cod_database_code 1520767

loop_
_symmetry_equiv_pos_site_id
_symmetry_equiv_pos_as_xyz
1 x,y,z
2 -x,-y,-z

loop_
_atom_site_aniso_label
_atom_site_aniso_U_11
_atom_site_aniso_U_22
_atom_site_aniso_U_33
_atom_site_aniso_U_23
_atom_site_aniso_U_13
_atom_site_aniso_U_12
O3 0.015(4) 0.131(11) 0.139(12) 0.125(10) 0.029(6) 0.019(5)
O4 0.014(3) 0.036(4) 0.031(4) 0.024(3) 0.009(3) -0.002(3)
C2 0.019(5) 0.029(5) 0.039(6) 0.019(5) 0.018(5) -0.004(4)
O1 0.043(5) 0.012(3) 0.016(3) 0.007(3) 0.013(3) -0.006(3)
O2 0.035(4) 0.014(3) 0.015(3) 0.000(3) 0.012(3) -0.006(3)
C1 0.016(4) 0.012(4) 0.022(5) 0.006(3) 0.013(4) -0.003(3)
O5 0.025(5) 0.151(14) 0.156(14) 0.138(13) 0.018(7) 0.006(7)
Sr 0.0150(10) 0.0110(10) 0.0150(10) 0.0060(10) 0.0080(10) 0.0000(10)

loop_
_atom_site_label
_atom_site_type_symbol
_atom_site_thermal_displace_type
_atom_site_fract_x
_atom_site_fract_y
_atom_site_fract_z
_atom_site_occupancy
_atom_site_U_iso_or_equiv
_atom_site_calc_flag
_atom_site_refinement_flags
_atom_site_disorder_assembly
_atom_site_disorder_group
O3 O Uani 0.3810(10) 0.170(2) 0.324(2) 1.000 0.076(6) . . . .
O4 O Uani 0.7250(10) 0.0180(10) 0.4200(10) 1.000 0.023(2) . . . .
C2 C Uani 0.531(2) 0.055(2) 0.427(2) 1.000 0.024(3) . . . .
O1 O Uani 0.9850(10) 0.2190(10) 0.9220(10) 1.000 0.021(2) . . . .
O2 O Uani 0.9850(10) 0.4320(10) 0.7100(10) 1.000 0.0205(19) . . . .
C1 C Uani 0.922(2) 0.3980(10) 0.892(2) 1.000 0.014(3) . . . .
O5 O Uani 0.581(2) 0.377(3) 0.169(3) 1.000 0.091(7) . . . .
Sr Sr Uani 0.9769(2) 0.1880(2) 0.3058(2) 1.000 0.0123(6) . . . .

loop_
_geom_angle_atom_site_label_1
_geom_angle_atom_site_label_2
_geom_angle_atom_site_label_3
_geom_angle
_geom_angle_site_symmetry_1
_geom_angle_site_symmetry_2
_geom_angle_site_symmetry_3
_geom_angle_publ_flag
O3 C2 O4 125.8(12) . . . yes
O3 C2 C2 116.5(12) . . 2_656 yes
O4 C2 C2 117.7(11) . . 2_656 yes
O1 C1 O2 114.2(9) . . . yes

loop_
_geom_bond_atom_site_label_1
_geom_bond_atom_site_label_2
_geom_bond_distance
_geom_bond_site_symmetry_1
_geom_bond_site_symmetry_2
_geom_bond_publ_flag
O3 C2 1.234(18) . . yes
O4 C2 1.243(16) . . yes
O1 C1 1.204(10) . . yes
O2 C1 1.458(14) . . yes
C2 C2 1.541(18) . 2_656 no

loop_
_geom_torsion_atom_site_label_1
_geom_torsion_atom_site_label_2
_geom_torsion_atom_site_label_3
_geom_torsion_atom_site_label_4
_geom_torsion
_geom_torsion_site_symmetry_1
_geom_torsion_site_symmetry_2
_geom_torsion_site_symmetry_3
_geom_torsion_site_symmetry_4
_geom_torsion_publ_flag
O3 C2 C2 O3 -180.0(13) . . 2_656 2_656 no
O3 C2 C2 O4 -1.1(17) . . 2_656 2_656 no
O4 C2 C2 O3 1.1(17) . . 2_656 2_656 no
O4 C2 C2 O4 -180.0(10) . . 2_656 2_656 no
